data_7119390
loop_
_publ_author_name
'Du, Yanlong'
'Yu, Aimin'
'Jia, Jiru'
'Zhang, Youquan'
'Meng, Xiangtai'

_publ_section_title
;
 Direct N-H/\a,\a,\b,\b-C(sp(3))-H functionalization of piperidine via an
 azomethine ylide route: synthesis of spirooxindoles bearing 3-substituted
 oxindoles.
;
_journal_issue 10
_journal_name_full 'Chemical communications (Cambridge, England)'
_journal_page_first 1684
_journal_page_last 1687
_journal_paper_doi 10.1039/c6cc08996h
_journal_volume 53
_journal_year 2017
_chemical_formula_sum 'C55 H43 Cl N O6 S2'
_chemical_formula_weight 913.47
_chemical_name_systematic
; 
 ? 
;
_space_group_IT_number 15
_symmetry_cell_setting monoclinic
_symmetry_space_group_name_Hall '-C 2yc'
_symmetry_space_group_name_H-M 'C 1 2/c 1'
_atom_sites_solution_hydrogens geom
_atom_sites_solution_primary direct
_atom_sites_solution_secondary difmap
_audit_creation_method SHELXL-97
_audit_update_record
;
2016-10-10 deposited with the CCDC.
2017-01-09 downloaded from the CCDC.
;
_cell_angle_alpha 90.00
_cell_angle_beta 111.4230(10)
_cell_angle_gamma 90.00
_cell_formula_units_Z 8
_cell_length_a 31.6875(19)
_cell_length_b 12.3025(6)
_cell_length_c 24.4541(14)
_cell_measurement_reflns_used 14289
_cell_measurement_temperature 113(2)
_cell_measurement_theta_max 27.5
_cell_measurement_theta_min 3.0
_cell_volume 8874.4(9)
_computing_cell_refinement 'CrystalClear-SM Expert 2.1 b42'
_computing_data_collection 'CrystalClear-SM Expert 2.1 b42 (Rigaku, 2015)'
_computing_data_reduction 'CrystalClear-SM Expert 2.1 b42'
_computing_molecular_graphics 'CrystalStructure 4.1'
_computing_publication_material 'CrystalStructure 4.1 (Rigaku, 2014)'
_computing_structure_refinement 'SHELXL-97 (Sheldrick, 1997)'
_computing_structure_solution 'SHELXS-97 (Sheldrick, 1990)'
_diffrn_ambient_temperature 113(2)
_diffrn_detector_area_resol_mean 5.814
_diffrn_measured_fraction_theta_full 0.997
_diffrn_measured_fraction_theta_max 0.997
_diffrn_measurement_device_type 'Rigaku XtaLAB P200'
_diffrn_measurement_method '\w and \f scans'
_diffrn_radiation_monochromator multilayer
_diffrn_radiation_source 'rotating anode'
_diffrn_radiation_type MoK\a
_diffrn_radiation_wavelength 0.71073
_diffrn_reflns_av_R_equivalents 0.0245
_diffrn_reflns_av_sigmaI/netI 0.0146
_diffrn_reflns_limit_h_max 41
_diffrn_reflns_limit_h_min -40
_diffrn_reflns_limit_k_max 15
_diffrn_reflns_limit_k_min -15
_diffrn_reflns_limit_l_max 31
_diffrn_reflns_limit_l_min -31
_diffrn_reflns_number 55728
_diffrn_reflns_theta_full 27.54
_diffrn_reflns_theta_max 27.54
_diffrn_reflns_theta_min 3.01
_diffrn_standards_decay_% 0
_diffrn_standards_interval_count 0
_diffrn_standards_interval_time 0
_diffrn_standards_number 0
_exptl_absorpt_coefficient_mu 0.236
_exptl_absorpt_correction_T_max 0.9723
_exptl_absorpt_correction_T_min 0.9544
_exptl_absorpt_correction_type multi-scan
_exptl_absorpt_process_details 'REQAB (Rigaku, 1998)'
_exptl_crystal_colour Colorless
_exptl_crystal_density_diffrn 1.367
_exptl_crystal_density_method 'not measured'
_exptl_crystal_description Prism
_exptl_crystal_F_000 3816
_exptl_crystal_size_max 0.20
_exptl_crystal_size_mid 0.18
_exptl_crystal_size_min 0.12
_refine_diff_density_max 0.632
_refine_diff_density_min -1.144
_refine_diff_density_rms 0.064
_refine_ls_extinction_method none
_refine_ls_goodness_of_fit_ref 1.043
_refine_ls_hydrogen_treatment constr
_refine_ls_matrix_type full
_refine_ls_number_parameters 587
_refine_ls_number_reflns 10185
_refine_ls_number_restraints 0
_refine_ls_restrained_S_all 1.043
_refine_ls_R_factor_all 0.0552
_refine_ls_R_factor_gt 0.0503
_refine_ls_shift/su_max 0.001
_refine_ls_shift/su_mean 0.000
_refine_ls_structure_factor_coef Fsqd
_refine_ls_weighting_details 'calc w=1/[\s^2^(Fo^2^)+(0.0713P)^2^+18.5365P] where P=(Fo^2^+2Fc^2^)/3'
_refine_ls_weighting_scheme calc
_refine_ls_wR_factor_gt 0.1398
_refine_ls_wR_factor_ref 0.1429
_reflns_number_gt 9058
_reflns_number_total 10185
_reflns_threshold_expression >2sigma(I)
_cod_data_source_file c6cc08996h2.cif
_cod_data_source_block shelx
_cod_depositor_comments
;
The following automatic conversions were performed:

'_symmetry_cell_setting' value 'Monoclinic' changed to 'monoclinic'
according to
/usr/data/users/saulius/crontab/automatic-downloads/rss-feeds/RSC/lib/dictionaries/cif_core.dic
dictionary named 'cif_core.dic' version 2.4.2 from 2011-04-26.

'_exptl_absorpt_correction_type' value 'MULTI-SCAN' changed to
'multi-scan' according to
/usr/data/users/saulius/crontab/automatic-downloads/rss-feeds/RSC/lib/dictionaries/cif_core.dic
dictionary named 'cif_core.dic' version 2.4.2 from 2011-04-26.

'_refine_ls_hydrogen_treatment' value 'CONSTR' changed to 'constr'
according to
/usr/data/users/saulius/crontab/automatic-downloads/rss-feeds/RSC/lib/dictionaries/cif_core.dic
dictionary named 'cif_core.dic' version 2.4.2 from 2011-04-26.

Automatic conversion script
Id: cif_fix_values 4268 2015-11-12 08:31:59Z antanas 

 Adding full bibliography for 7119390--7119392.cif.
;
_cod_original_sg_symbol_H-M C2/c
_cod_database_code 7119390

loop_
_symmetry_equiv_pos_as_xyz
'x, y, z'
'-x, y, -z+1/2'
'x+1/2, y+1/2, z'
'-x+1/2, y+1/2, -z+1/2'
'-x, -y, -z'
'x, -y, z-1/2'
'-x+1/2, -y+1/2, -z'
'x+1/2, -y+1/2, z-1/2'

loop_
_atom_site_label
_atom_site_type_symbol
_atom_site_fract_x
_atom_site_fract_y
_atom_site_fract_z
_atom_site_U_iso_or_equiv
_atom_site_adp_type
_atom_site_occupancy
_atom_site_symmetry_multiplicity
_atom_site_calc_flag
_atom_site_refinement_flags
S1 S 0.236415(16) 0.06447(4) 0.018951(19) 0.02313(11) Uani 1 1 d .
S2 S 0.171917(14) 0.28090(4) 0.137196(19) 0.02019(11) Uani 1 1 d .
O1 O 0.25607(5) 0.12463(12) -0.01654(6) 0.0287(3) Uani 1 1 d .
O2 O 0.22388(5) -0.04687(12) 0.00380(7) 0.0325(3) Uani 1 1 d .
O3 O 0.21495(5) 0.29858(12) 0.13100(6) 0.0271(3) Uani 1 1 d .
O4 O 0.14580(5) 0.37439(11) 0.14121(6) 0.0263(3) Uani 1 1 d .
O5 O 0.05334(5) 0.36553(13) 0.16891(6) 0.0331(3) Uani 1 1 d .
O6 O 0.08257(5) 0.06349(13) -0.04623(6) 0.0325(3) Uani 1 1 d .
N1 N 0.10709(5) 0.03417(13) 0.08486(7) 0.0243(3) Uani 1 1 d .
C1 C 0.06849(8) -0.03747(18) 0.07729(11) 0.0347(5) Uani 1 1 d .
H1A H 0.0794 -0.1122 0.0897 0.042 Uiso 1 1 calc R
H1B H 0.0484 -0.0396 0.0354 0.042 Uiso 1 1 calc R
C2 C 0.04250(7) 0.00471(18) 0.11402(10) 0.0332(5) Uani 1 1 d .
H2A H 0.0626 0.0056 0.1559 0.040 Uiso 1 1 calc R
H2B H 0.0167 -0.0444 0.1097 0.040 Uiso 1 1 calc R
C3 C 0.02487(7) 0.11869(17) 0.09493(10) 0.0295(4) Uani 1 1 d .
H3A H -0.0027 0.1142 0.0589 0.035 Uiso 1 1 calc R
H3B H 0.0162 0.1527 0.1260 0.035 Uiso 1 1 calc R
C4 C 0.05969(6) 0.18955(16) 0.08308(8) 0.0249(4) Uani 1 1 d .
C5 C 0.09797(6) 0.14594(15) 0.08111(7) 0.0197(3) Uani 1 1 d .
C6 C 0.13808(6) 0.20067(15) 0.07393(8) 0.0203(3) Uani 1 1 d .
H6 H 0.1273 0.2484 0.0384 0.024 Uiso 1 1 calc R
C7 C 0.16746(6) 0.10751(14) 0.06387(7) 0.0180(3) Uani 1 1 d .
H7 H 0.1930 0.0941 0.1020 0.022 Uiso 1 1 calc R
C8 C 0.13541(6) 0.00741(14) 0.05119(8) 0.0206(3) Uani 1 1 d .
C9 C 0.15842(7) -0.10179(16) 0.06809(9) 0.0263(4) Uani 1 1 d .
C10 C 0.18627(8) -0.14216(18) 0.12073(10) 0.0362(5) Uani 1 1 d .
H10 H 0.1933 -0.1004 0.1556 0.043 Uiso 1 1 calc R
C11 C 0.20485(9) -0.2492(2) 0.12249(13) 0.0482(6) Uani 1 1 d .
H11 H 0.2242 -0.2778 0.1591 0.058 Uiso 1 1 calc R
C12 C 0.19557(9) -0.3106(2) 0.07351(14) 0.0499(7) Uani 1 1 d .
H12 H 0.2091 -0.3803 0.0763 0.060 Uiso 1 1 calc R
C13 C 0.16566(8) -0.27180(18) 0.01777(12) 0.0381(5) Uani 1 1 d .
C14 C 0.15219(9) -0.32508(19) -0.03584(13) 0.0444(6) Uani 1 1 d .
H14 H 0.1644 -0.3949 -0.0378 0.053 Uiso 1 1 calc R
C15 C 0.12116(9) -0.2789(2) -0.08710(12) 0.0429(6) Uani 1 1 d .
C16 C 0.10581(11) -0.3374(3) -0.14156(14) 0.0574(9) Uani 1 1 d .
H16 H 0.1170 -0.4086 -0.1428 0.069 Uiso 1 1 calc R
C17 C 0.07596(11) -0.2938(3) -0.19077(14) 0.0642(10) Uani 1 1 d .
H17 H 0.0660 -0.3351 -0.2260 0.077 Uiso 1 1 calc R
C18 C 0.05896(9) -0.1871(3) -0.19110(12) 0.0587(9) Uani 1 1 d .
H18 H 0.0385 -0.1570 -0.2267 0.070 Uiso 1 1 calc R
C19 C 0.07201(7) -0.1269(3) -0.14018(10) 0.0431(6) Uani 1 1 d .
H19 H 0.0604 -0.0555 -0.1406 0.052 Uiso 1 1 calc R
C20 C 0.10270(7) -0.1715(2) -0.08723(10) 0.0336(5) Uani 1 1 d .
C21 C 0.11713(6) -0.11671(17) -0.03292(9) 0.0269(4) Uani 1 1 d .
C22 C 0.14716(7) -0.16654(16) 0.01722(10) 0.0283(4) Uani 1 1 d .
C23 C 0.10733(6) -0.00712(16) -0.01623(8) 0.0238(4) Uani 1 1 d .
C C 0.18824(6) 0.14088(15) 0.01862(7) 0.0211(3) Uani 1 1 d .
H0A H 0.1972 0.2183 0.0252 0.025 Uiso 1 1 calc R
H0B H 0.1644 0.1352 -0.0210 0.025 Uiso 1 1 calc R
C25 C 0.27399(6) 0.06950(17) 0.09285(8) 0.0253(4) Uani 1 1 d .
C26 C 0.28502(7) -0.02606(19) 0.12562(10) 0.0326(4) Uani 1 1 d .
H26 H 0.2728 -0.0938 0.1085 0.039 Uiso 1 1 calc R
C27 C 0.31441(8) -0.0201(2) 0.18408(10) 0.0386(5) Uani 1 1 d .
H27 H 0.3226 -0.0849 0.2067 0.046 Uiso 1 1 calc R
C28 C 0.33192(7) 0.0784(2) 0.20980(9) 0.0373(5) Uani 1 1 d .
C29 C 0.31977(7) 0.1731(2) 0.17623(9) 0.0327(5) Uani 1 1 d .
H29 H 0.3313 0.2412 0.1937 0.039 Uiso 1 1 calc R
C30 C 0.29107(6) 0.16933(18) 0.11752(8) 0.0262(4) Uani 1 1 d .
H30 H 0.2833 0.2339 0.0947 0.031 Uiso 1 1 calc R
C31 C 0.36367(9) 0.0847(3) 0.27332(11) 0.0562(8) Uani 1 1 d .
H31A H 0.3687 0.1610 0.2854 0.084 Uiso 1 1 d R
H31B H 0.3927 0.0507 0.2776 0.084 Uiso 1 1 d R
H31C H 0.3502 0.0465 0.2981 0.084 Uiso 1 1 d R
C32 C 0.18056(6) 0.19717(15) 0.19860(8) 0.0214(3) Uani 1 1 d .
C33 C 0.21834(6) 0.12872(16) 0.21855(8) 0.0237(4) Uani 1 1 d .
H33 H 0.2397 0.1283 0.1996 0.028 Uiso 1 1 calc R
C34 C 0.22433(6) 0.06106(16) 0.26648(8) 0.0259(4) Uani 1 1 d .
H34 H 0.2497 0.0137 0.2798 0.031 Uiso 1 1 calc R
C35 C 0.19357(7) 0.06196(16) 0.29505(8) 0.0267(4) Uani 1 1 d .
C36 C 0.15609(7) 0.13153(18) 0.27398(9) 0.0305(4) Uani 1 1 d .
H36 H 0.1349 0.1327 0.2932 0.037 Uiso 1 1 calc R
C37 C 0.14894(7) 0.19868(16) 0.22594(9) 0.0267(4) Uani 1 1 d .
H37 H 0.1231 0.2446 0.2120 0.032 Uiso 1 1 calc R
C38 C 0.20027(8) -0.0083(2) 0.34804(10) 0.0366(5) Uani 1 1 d .
H38A H 0.2249 -0.0600 0.3529 0.055 Uiso 1 1 calc R
H38B H 0.1722 -0.0481 0.3426 0.055 Uiso 1 1 calc R
H38C H 0.2080 0.0376 0.3831 0.055 Uiso 1 1 calc R
C39 C 0.04728(6) 0.30725(16) 0.07033(8) 0.0230(4) Uani 1 1 d .
H39 H 0.0738 0.3463 0.0667 0.028 Uiso 1 1 calc R
C40 C 0.00664(6) 0.32342(16) 0.01369(8) 0.0249(4) Uani 1 1 d .
C41 C -0.00342(7) 0.28619(17) -0.04228(9) 0.0300(4) Uani 1 1 d .
H41 H 0.0168 0.2390 -0.0516 0.036 Uiso 1 1 calc R
C42 C -0.04551(8) 0.32031(18) -0.08698(9) 0.0327(5) Uani 1 1 d .
H42 H -0.0526 0.2944 -0.1259 0.039 Uiso 1 1 calc R
C43 C -0.07541(7) 0.38758(19) -0.07596(9) 0.0333(5) Uani 1 1 d .
H43 H -0.1028 0.4075 -0.1068 0.040 Uiso 1 1 calc R
C44 C -0.06582(7) 0.42821(17) -0.01827(9) 0.0291(4) Uani 1 1 d .
C45 C -0.09209(7) 0.49979(17) 0.00062(10) 0.0311(4) Uani 1 1 d .
H45 H -0.1204 0.5238 -0.0268 0.037 Uiso 1 1 calc R
C46 C -0.07794(7) 0.53691(17) 0.05857(10) 0.0311(4) Uani 1 1 d .
C47 C -0.10445(8) 0.61409(19) 0.07635(12) 0.0391(5) Uani 1 1 d .
H47 H -0.1323 0.6398 0.0485 0.047 Uiso 1 1 calc R
C48 C -0.09015(9) 0.6506(2) 0.13250(13) 0.0455(6) Uani 1 1 d .
H48 H -0.1076 0.7035 0.1431 0.055 Uiso 1 1 calc R
C49 C -0.04962(9) 0.6114(2) 0.17569(12) 0.0419(5) Uani 1 1 d .
H49 H -0.0405 0.6371 0.2149 0.050 Uiso 1 1 calc R
C50 C -0.02361(8) 0.53697(19) 0.16121(10) 0.0337(4) Uani 1 1 d .
H50 H 0.0033 0.5105 0.1906 0.040 Uiso 1 1 calc R
C51 C -0.03635(7) 0.49864(16) 0.10259(9) 0.0276(4) Uani 1 1 d .
C52 C -0.01056(6) 0.42484(16) 0.08383(8) 0.0242(4) Uani 1 1 d .
C53 C -0.02436(6) 0.39326(16) 0.02534(8) 0.0247(4) Uani 1 1 d .
C54 C 0.03261(6) 0.36773(16) 0.11632(8) 0.0238(4) Uani 1 1 d .
Cl1 Cl 0.06981(4) 0.87147(10) 0.25811(6) 0.0948(4) Uani 1 1 d .
C55 C 0.00926(17) 0.8754(3) 0.2276(2) 0.0855(12) Uani 1 1 d .
H55A H -0.0007 0.9416 0.2032 0.103 Uiso 1 1 calc R
H55B H -0.0022 0.8114 0.2018 0.103 Uiso 1 1 calc R

loop_
_atom_site_aniso_label
_atom_site_aniso_U_11
_atom_site_aniso_U_22
_atom_site_aniso_U_33
_atom_site_aniso_U_23
_atom_site_aniso_U_13
_atom_site_aniso_U_12
S1 0.0252(2) 0.0271(2) 0.0204(2) 0.00144(16) 0.01214(17) 0.00081(17)
S2 0.0192(2) 0.0204(2) 0.0215(2) -0.00153(15) 0.00804(16) -0.00313(15)
O1 0.0329(7) 0.0353(8) 0.0241(7) 0.0013(6) 0.0177(6) -0.0016(6)
O2 0.0403(8) 0.0292(8) 0.0340(8) -0.0038(6) 0.0205(7) -0.0014(6)
O3 0.0223(6) 0.0310(7) 0.0297(7) -0.0028(6) 0.0116(5) -0.0085(5)
O4 0.0293(7) 0.0200(6) 0.0292(7) -0.0027(5) 0.0101(6) 0.0000(5)
O5 0.0311(7) 0.0438(9) 0.0216(7) 0.0006(6) 0.0065(6) 0.0047(6)
O6 0.0271(7) 0.0373(8) 0.0266(7) 0.0022(6) 0.0021(6) 0.0049(6)
N1 0.0267(8) 0.0213(8) 0.0298(8) -0.0006(6) 0.0161(7) -0.0039(6)
C1 0.0361(11) 0.0255(10) 0.0495(13) -0.0032(9) 0.0240(10) -0.0093(8)
C2 0.0315(10) 0.0325(11) 0.0410(11) 0.0064(9) 0.0194(9) -0.0053(8)
C3 0.0224(9) 0.0323(10) 0.0364(10) 0.0032(8) 0.0140(8) -0.0029(8)
C4 0.0221(9) 0.0259(9) 0.0277(9) 0.0019(7) 0.0102(7) -0.0012(7)
C5 0.0194(8) 0.0209(8) 0.0189(8) 0.0015(6) 0.0070(6) -0.0021(6)
C6 0.0184(8) 0.0207(8) 0.0220(8) -0.0012(6) 0.0075(6) -0.0017(6)
C7 0.0173(7) 0.0197(8) 0.0163(7) 0.0010(6) 0.0054(6) -0.0003(6)
C8 0.0215(8) 0.0198(8) 0.0203(8) 0.0007(6) 0.0074(7) -0.0005(7)
C9 0.0260(9) 0.0204(9) 0.0322(10) 0.0025(7) 0.0103(8) 0.0003(7)
C10 0.0371(11) 0.0292(11) 0.0375(11) 0.0102(9) 0.0080(9) 0.0015(9)
C11 0.0426(13) 0.0322(12) 0.0624(17) 0.0188(12) 0.0102(12) 0.0079(10)
C12 0.0403(13) 0.0249(11) 0.084(2) 0.0112(12) 0.0217(13) 0.0087(10)
C13 0.0342(11) 0.0231(10) 0.0643(15) -0.0046(10) 0.0266(11) -0.0020(8)
C14 0.0446(13) 0.0276(11) 0.0759(18) -0.0145(11) 0.0396(13) -0.0063(10)
C15 0.0466(13) 0.0396(13) 0.0607(15) -0.0268(11) 0.0414(13) -0.0230(11)
C16 0.0706(19) 0.0576(17) 0.070(2) -0.0387(15) 0.0562(17) -0.0361(15)
C17 0.072(2) 0.085(2) 0.0591(18) -0.0479(17) 0.0522(17) -0.0538(18)
C18 0.0400(13) 0.105(3) 0.0379(13) -0.0283(15) 0.0220(11) -0.0348(15)
C19 0.0257(10) 0.0726(18) 0.0352(11) -0.0192(11) 0.0159(9) -0.0174(11)
C20 0.0246(9) 0.0450(12) 0.0378(11) -0.0173(9) 0.0192(8) -0.0144(9)
C21 0.0203(8) 0.0301(10) 0.0323(10) -0.0093(8) 0.0121(7) -0.0060(7)
C22 0.0248(9) 0.0228(9) 0.0401(11) -0.0035(8) 0.0150(8) -0.0032(7)
C23 0.0190(8) 0.0284(9) 0.0231(8) -0.0025(7) 0.0066(7) -0.0026(7)
C 0.0201(8) 0.0252(9) 0.0178(8) 0.0039(6) 0.0068(6) 0.0013(7)
C25 0.0198(8) 0.0341(10) 0.0240(9) 0.0080(7) 0.0105(7) 0.0047(7)
C26 0.0289(10) 0.0347(11) 0.0363(11) 0.0115(9) 0.0143(9) 0.0078(8)
C27 0.0309(11) 0.0480(14) 0.0371(11) 0.0224(10) 0.0128(9) 0.0110(10)
C28 0.0223(9) 0.0602(15) 0.0268(10) 0.0165(10) 0.0059(8) 0.0029(10)
C29 0.0205(9) 0.0480(13) 0.0271(10) 0.0074(9) 0.0056(8) -0.0035(9)
C30 0.0187(8) 0.0369(11) 0.0228(9) 0.0077(8) 0.0074(7) 0.0007(7)
C31 0.0412(13) 0.083(2) 0.0306(12) 0.0221(13) -0.0032(10) -0.0031(14)
C32 0.0217(8) 0.0224(8) 0.0207(8) -0.0014(7) 0.0086(7) -0.0012(7)
C33 0.0184(8) 0.0317(10) 0.0205(8) -0.0047(7) 0.0064(7) 0.0006(7)
C34 0.0229(9) 0.0294(10) 0.0221(8) -0.0030(7) 0.0043(7) 0.0045(7)
C35 0.0301(10) 0.0257(9) 0.0243(9) -0.0002(7) 0.0100(8) 0.0016(8)
C36 0.0324(10) 0.0336(11) 0.0323(10) 0.0059(8) 0.0199(8) 0.0065(8)
C37 0.0266(9) 0.0278(10) 0.0294(9) 0.0034(8) 0.0144(8) 0.0066(8)
C38 0.0403(12) 0.0387(12) 0.0321(11) 0.0099(9) 0.0149(9) 0.0079(10)
C39 0.0188(8) 0.0258(9) 0.0249(9) 0.0015(7) 0.0087(7) 0.0008(7)
C40 0.0250(9) 0.0258(9) 0.0239(9) 0.0026(7) 0.0089(7) -0.0044(7)
C41 0.0345(10) 0.0287(10) 0.0282(10) 0.0001(8) 0.0131(8) -0.0058(8)
C42 0.0387(11) 0.0343(11) 0.0212(9) 0.0009(8) 0.0065(8) -0.0119(9)
C43 0.0297(10) 0.0365(11) 0.0274(10) 0.0064(8) 0.0028(8) -0.0063(9)
C44 0.0246(9) 0.0302(10) 0.0290(10) 0.0087(8) 0.0059(8) -0.0033(8)
C45 0.0194(8) 0.0304(10) 0.0411(11) 0.0141(9) 0.0081(8) 0.0018(8)
C46 0.0250(9) 0.0282(10) 0.0428(11) 0.0089(9) 0.0155(9) 0.0023(8)
C47 0.0321(11) 0.0334(11) 0.0562(14) 0.0096(10) 0.0212(10) 0.0075(9)
C48 0.0410(13) 0.0401(13) 0.0638(16) -0.0002(12) 0.0293(12) 0.0087(10)
C49 0.0427(13) 0.0416(13) 0.0475(13) -0.0073(10) 0.0239(11) 0.0014(10)
C50 0.0317(10) 0.0354(11) 0.0377(11) -0.0011(9) 0.0172(9) 0.0017(9)
C51 0.0250(9) 0.0257(9) 0.0352(10) 0.0039(8) 0.0145(8) -0.0003(7)
C52 0.0201(8) 0.0251(9) 0.0280(9) 0.0048(7) 0.0095(7) 0.0009(7)
C53 0.0202(8) 0.0263(9) 0.0261(9) 0.0061(7) 0.0067(7) -0.0034(7)
C54 0.0210(8) 0.0260(9) 0.0240(9) 0.0020(7) 0.0080(7) 0.0005(7)
Cl1 0.0841(7) 0.1032(8) 0.1113(8) 0.0506(7) 0.0525(6) 0.0217(6)
C55 0.118(3) 0.065(2) 0.097(3) 0.018(2) 0.067(3) 0.014(2)

loop_
_atom_type_symbol
_atom_type_description
_atom_type_scat_dispersion_real
_atom_type_scat_dispersion_imag
_atom_type_scat_source
C C 0.0033 0.0016 'International Tables Vol C Tables 4.2.6.8 and 6.1.1.4'
H H 0.0000 0.0000 'International Tables Vol C Tables 4.2.6.8 and 6.1.1.4'
N N 0.0061 0.0033 'International Tables Vol C Tables 4.2.6.8 and 6.1.1.4'
O O 0.0106 0.0060 'International Tables Vol C Tables 4.2.6.8 and 6.1.1.4'
S S 0.1246 0.1234 'International Tables Vol C Tables 4.2.6.8 and 6.1.1.4'
Cl Cl 0.1484 0.1585 'International Tables Vol C Tables 4.2.6.8 and 6.1.1.4'

loop_
_geom_angle_atom_site_label_1
_geom_angle_atom_site_label_2
_geom_angle_atom_site_label_3
_geom_angle
_geom_angle_site_symmetry_1
O2 S1 O1 118.24(9) .
O2 S1 C25 108.49(10) .
O1 S1 C25 108.64(9) .
O2 S1 C 110.16(9) .
O1 S1 C 106.41(9) .
C25 S1 C 103.98(9) .
O4 S2 O3 118.38(9) .
O4 S2 C32 108.89(8) .
O3 S2 C32 108.65(9) .
O4 S2 C6 108.44(8) .
O3 S2 C6 106.19(8) .
C32 S2 C6 105.56(8) .
C5 N1 C8 109.82(14) .
C5 N1 C1 116.10(16) .
C8 N1 C1 116.76(16) .
N1 C1 C2 109.20(17) .
N1 C1 H1A 109.8 .
C2 C1 H1A 109.8 .
N1 C1 H1B 109.8 .
C2 C1 H1B 109.8 .
H1A C1 H1B 108.3 .
C1 C2 C3 110.66(18) .
C1 C2 H2A 109.5 .
C3 C2 H2A 109.5 .
C1 C2 H2B 109.5 .
C3 C2 H2B 109.5 .
H2A C2 H2B 108.1 .
C4 C3 C2 112.22(16) .
C4 C3 H3A 109.2 .
C2 C3 H3A 109.2 .
C4 C3 H3B 109.2 .
C2 C3 H3B 109.2 .
H3A C3 H3B 107.9 .
C5 C4 C39 123.27(17) .
C5 C4 C3 120.49(18) .
C39 C4 C3 116.13(16) .
C4 C5 N1 123.85(16) .
C4 C5 C6 129.65(17) .
N1 C5 C6 106.50(15) .
C5 C6 C7 105.62(14) .
C5 C6 S2 113.86(12) .
C7 C6 S2 109.53(12) .
C5 C6 H6 109.2 .
C7 C6 H6 109.2 .
S2 C6 H6 109.2 .
C C7 C6 110.90(14) .
C C7 C8 119.28(14) .
C6 C7 C8 103.35(13) .
C C7 H7 107.6 .
C6 C7 H7 107.6 .
C8 C7 H7 107.6 .
N1 C8 C9 112.36(15) .
N1 C8 C7 101.56(14) .
C9 C8 C7 115.78(15) .
N1 C8 C23 112.84(15) .
C9 C8 C23 102.55(15) .
C7 C8 C23 112.20(14) .
C10 C9 C22 119.76(19) .
C10 C9 C8 131.60(19) .
C22 C9 C8 108.64(17) .
C9 C10 C11 118.7(2) .
C9 C10 H10 120.7 .
C11 C10 H10 120.7 .
C12 C11 C10 122.0(2) .
C12 C11 H11 119.0 .
C10 C11 H11 119.0 .
C11 C12 C13 120.8(2) .
C11 C12 H12 119.6 .
C13 C12 H12 119.6 .
C14 C13 C22 116.0(2) .
C14 C13 C12 127.7(2) .
C22 C13 C12 116.2(2) .
C13 C14 C15 121.9(2) .
C13 C14 H14 119.1 .
C15 C14 H14 119.1 .
C14 C15 C16 121.2(3) .
C14 C15 C20 121.6(2) .
C16 C15 C20 117.2(3) .
C17 C16 C15 121.5(3) .
C17 C16 H16 119.3 .
C15 C16 H16 119.3 .
C16 C17 C18 121.1(2) .
C16 C17 H17 119.4 .
C18 C17 H17 119.4 .
C19 C18 C17 120.3(3) .
C19 C18 H18 119.8 .
C17 C18 H18 119.8 .
C18 C19 C20 119.9(3) .
C18 C19 H19 120.1 .
C20 C19 H19 120.1 .
C21 C20 C19 123.7(2) .
C21 C20 C15 116.3(2) .
C19 C20 C15 119.9(2) .
C22 C21 C20 120.2(2) .
C22 C21 C23 107.73(17) .
C20 C21 C23 132.1(2) .
C21 C22 C9 113.61(18) .
C21 C22 C13 123.9(2) .
C9 C22 C13 122.5(2) .
O6 C23 C21 129.71(18) .
O6 C23 C8 122.91(17) .
C21 C23 C8 107.38(16) .
C7 C S1 116.46(12) .
C7 C H0A 108.2 .
S1 C H0A 108.2 .
C7 C H0B 108.2 .
S1 C H0B 108.2 .
H0A C H0B 107.3 .
C30 C25 C26 121.36(19) .
C30 C25 S1 119.09(14) .
C26 C25 S1 119.53(17) .
C25 C26 C27 118.6(2) .
C25 C26 H26 120.7 .
C27 C26 H26 120.7 .
C28 C27 C26 121.2(2) .
C28 C27 H27 119.4 .
C26 C27 H27 119.4 .
C27 C28 C29 119.0(2) .
C27 C28 C31 121.2(2) .
C29 C28 C31 119.9(2) .
C30 C29 C28 121.0(2) .
C30 C29 H29 119.5 .
C28 C29 H29 119.5 .
C25 C30 C29 118.83(19) .
C25 C30 H30 120.6 .
C29 C30 H30 120.6 .
C28 C31 H31A 109.5 .
C28 C31 H31B 109.5 .
H31A C31 H31B 109.5 .
C28 C31 H31C 109.5 .
H31A C31 H31C 109.5 .
H31B C31 H31C 109.5 .
C37 C32 C33 120.99(17) .
C37 C32 S2 119.15(14) .
C33 C32 S2 119.84(14) .
C34 C33 C32 119.35(17) .
C34 C33 H33 120.3 .
C32 C33 H33 120.3 .
C35 C34 C33 120.83(18) .
C35 C34 H34 119.6 .
C33 C34 H34 119.6 .
C34 C35 C36 118.40(18) .
C34 C35 C38 121.52(18) .
C36 C35 C38 120.07(18) .
C37 C36 C35 122.02(18) .
C37 C36 H36 119.0 .
C35 C36 H36 119.0 .
C36 C37 C32 118.40(18) .
C36 C37 H37 120.8 .
C32 C37 H37 120.8 .
C35 C38 H38A 109.5 .
C35 C38 H38B 109.5 .
H38A C38 H38B 109.5 .
C35 C38 H38C 109.5 .
H38A C38 H38C 109.5 .
H38B C38 H38C 109.5 .
C4 C39 C40 112.66(16) .
C4 C39 C54 115.83(16) .
C40 C39 C54 102.64(15) .
C4 C39 H39 108.5 .
C40 C39 H39 108.5 .
C54 C39 H39 108.5 .
C41 C40 C53 118.81(18) .
C41 C40 C39 132.75(19) .
C53 C40 C39 108.43(16) .
C40 C41 C42 118.3(2) .
C40 C41 H41 120.8 .
C42 C41 H41 120.8 .
C43 C42 C41 123.07(19) .
C43 C42 H42 118.5 .
C41 C42 H42 118.5 .
C42 C43 C44 120.00(19) .
C42 C43 H43 120.0 .
C44 C43 H43 120.0 .
C45 C44 C43 127.67(19) .
C45 C44 C53 116.10(19) .
C43 C44 C53 116.2(2) .
C46 C45 C44 122.04(18) .
C46 C45 H45 119.0 .
C44 C45 H45 119.0 .
C45 C46 C47 121.1(2) .
C45 C46 C51 121.16(19) .
C47 C46 C51 117.7(2) .
C48 C47 C46 120.6(2) .
C48 C47 H47 119.7 .
C46 C47 H47 119.7 .
C47 C48 C49 121.3(2) .
C47 C48 H48 119.4 .
C49 C48 H48 119.4 .
C50 C49 C48 120.3(2) .
C50 C49 H49 119.8 .
C48 C49 H49 119.8 .
C49 C50 C51 120.6(2) .
C49 C50 H50 119.7 .
C51 C50 H50 119.7 .
C52 C51 C50 123.98(19) .
C52 C51 C46 116.66(19) .
C50 C51 C46 119.36(19) .
C53 C52 C51 120.96(18) .
C53 C52 C54 107.50(17) .
C51 C52 C54 131.53(18) .
C52 C53 C40 113.44(17) .
C52 C53 C44 122.97(19) .
C40 C53 C44 123.59(19) .
O5 C54 C52 127.95(18) .
O5 C54 C39 124.59(17) .
C52 C54 C39 107.45(15) .
C55 C55 Cl1 111.1(5) 2
C55 C55 H55A 109.4 2
Cl1 C55 H55A 109.4 .
C55 C55 H55B 109.4 2
Cl1 C55 H55B 109.4 .
H55A C55 H55B 108.0 .

loop_
_geom_bond_atom_site_label_1
_geom_bond_atom_site_label_2
_geom_bond_distance
_geom_bond_site_symmetry_2
S1 O2 1.4366(16) .
S1 O1 1.4436(14) .
S1 C25 1.765(2) .
S1 C 1.7902(18) .
S2 O4 1.4412(14) .
S2 O3 1.4423(13) .
S2 C32 1.7578(19) .
S2 C6 1.8181(18) .
O5 C54 1.212(2) .
O6 C23 1.220(2) .
N1 C5 1.401(2) .
N1 C8 1.460(2) .
N1 C1 1.463(2) .
C1 C2 1.515(3) .
C1 H1A 0.9900 .
C1 H1B 0.9900 .
C2 C3 1.518(3) .
C2 H2A 0.9900 .
C2 H2B 0.9900 .
C3 C4 1.515(3) .
C3 H3A 0.9900 .
C3 H3B 0.9900 .
C4 C5 1.343(3) .
C4 C39 1.503(3) .
C5 C6 1.504(2) .
C6 C7 1.552(2) .
C6 H6 1.0000 .
C7 C 1.536(2) .
C7 C8 1.554(2) .
C7 H7 1.0000 .
C8 C9 1.512(3) .
C8 C23 1.572(2) .
C9 C10 1.361(3) .
C9 C22 1.409(3) .
C10 C11 1.437(3) .
C10 H10 0.9500 .
C11 C12 1.354(4) .
C11 H11 0.9500 .
C12 C13 1.429(4) .
C12 H12 0.9500 .
C13 C14 1.386(4) .
C13 C22 1.419(3) .
C14 C15 1.400(4) .
C14 H14 0.9500 .
C15 C16 1.433(3) .
C15 C20 1.445(4) .
C16 C17 1.341(5) .
C16 H16 0.9500 .
C17 C18 1.418(5) .
C17 H17 0.9500 .
C18 C19 1.376(3) .
C18 H18 0.9500 .
C19 C20 1.416(4) .
C19 H19 0.9500 .
C20 C21 1.408(3) .
C21 C22 1.390(3) .
C21 C23 1.474(3) .
C H0A 0.9900 .
C H0B 0.9900 .
C25 C30 1.388(3) .
C25 C26 1.394(3) .
C26 C27 1.394(3) .
C26 H26 0.9500 .
C27 C28 1.385(4) .
C27 H27 0.9500 .
C28 C29 1.396(3) .
C28 C31 1.513(3) .
C29 C30 1.392(3) .
C29 H29 0.9500 .
C30 H30 0.9500 .
C31 H31A 0.9800 .
C31 H31B 0.9800 .
C31 H31C 0.9800 .
C32 C37 1.393(2) .
C32 C33 1.398(3) .
C33 C34 1.393(3) .
C33 H33 0.9500 .
C34 C35 1.391(3) .
C34 H34 0.9500 .
C35 C36 1.401(3) .
C35 C38 1.507(3) .
C36 C37 1.386(3) .
C36 H36 0.9500 .
C37 H37 0.9500 .
C38 H38A 0.9800 .
C38 H38B 0.9800 .
C38 H38C 0.9800 .
C39 C40 1.521(3) .
C39 C54 1.555(3) .
C39 H39 1.0000 .
C40 C41 1.366(3) .
C40 C53 1.410(3) .
C41 C42 1.444(3) .
C41 H41 0.9500 .
C42 C43 1.357(3) .
C42 H42 0.9500 .
C43 C44 1.421(3) .
C43 H43 0.9500 .
C44 C45 1.401(3) .
C44 C53 1.423(3) .
C45 C46 1.398(3) .
C45 H45 0.9500 .
C46 C47 1.436(3) .
C46 C51 1.443(3) .
C47 C48 1.356(4) .
C47 H47 0.9500 .
C48 C49 1.417(4) .
C48 H48 0.9500 .
C49 C50 1.362(3) .
C49 H49 0.9500 .
C50 C51 1.420(3) .
C50 H50 0.9500 .
C51 C52 1.406(3) .
C52 C53 1.390(3) .
C52 C54 1.484(3) .
Cl1 C55 1.787(5) .
C55 C55 1.421(7) 2
C55 H55A 0.9900 .
C55 H55B 0.9900 .

loop_
_geom_torsion_atom_site_label_1
_geom_torsion_atom_site_label_2
_geom_torsion_atom_site_label_3
_geom_torsion_atom_site_label_4
_geom_torsion
C5 N1 C1 C2 -46.3(2)
C8 N1 C1 C2 -178.36(17)
N1 C1 C2 C3 60.4(2)
C1 C2 C3 C4 -42.2(2)
C2 C3 C4 C5 10.0(3)
C2 C3 C4 C39 -173.55(17)
C39 C4 C5 N1 -170.84(17)
C3 C4 C5 N1 5.3(3)
C39 C4 C5 C6 8.1(3)
C3 C4 C5 C6 -175.74(18)
C8 N1 C5 C4 149.12(18)
C1 N1 C5 C4 13.9(3)
C8 N1 C5 C6 -30.04(19)
C1 N1 C5 C6 -165.24(16)
C4 C5 C6 C7 -170.19(18)
N1 C5 C6 C7 8.91(18)
C4 C5 C6 S2 69.6(2)
N1 C5 C6 S2 -111.31(14)
O4 S2 C6 C5 -69.10(15)
O3 S2 C6 C5 162.69(13)
C32 S2 C6 C5 47.45(15)
O4 S2 C6 C7 172.90(11)
O3 S2 C6 C7 44.69(14)
C32 S2 C6 C7 -70.55(13)
C5 C6 C7 C 142.17(14)
S2 C6 C7 C -94.81(14)
C5 C6 C7 C8 13.22(17)
S2 C6 C7 C8 136.24(12)
C5 N1 C8 C9 162.11(15)
C1 N1 C8 C9 -63.0(2)
C5 N1 C8 C7 37.77(18)
C1 N1 C8 C7 172.64(16)
C5 N1 C8 C23 -82.53(18)
C1 N1 C8 C23 52.3(2)
C C7 C8 N1 -153.04(15)
C6 C7 C8 N1 -29.44(16)
C C7 C8 C9 85.0(2)
C6 C7 C8 C9 -151.45(15)
C C7 C8 C23 -32.3(2)
C6 C7 C8 C23 91.31(16)
N1 C8 C9 C10 -56.3(3)
C7 C8 C9 C10 59.8(3)
C23 C8 C9 C10 -177.7(2)
N1 C8 C9 C22 124.32(17)
C7 C8 C9 C22 -119.62(17)
C23 C8 C9 C22 2.89(19)
C22 C9 C10 C11 2.3(3)
C8 C9 C10 C11 -177.1(2)
C9 C10 C11 C12 0.2(4)
C10 C11 C12 C13 -1.6(4)
C11 C12 C13 C14 -178.8(2)
C11 C12 C13 C22 0.6(4)
C22 C13 C14 C15 -1.8(3)
C12 C13 C14 C15 177.6(2)
C13 C14 C15 C16 -176.8(2)
C13 C14 C15 C20 2.2(3)
C14 C15 C16 C17 179.7(2)
C20 C15 C16 C17 0.7(3)
C15 C16 C17 C18 1.1(4)
C16 C17 C18 C19 -1.7(4)
C17 C18 C19 C20 0.2(3)
C18 C19 C20 C21 -178.6(2)
C18 C19 C20 C15 1.6(3)
C14 C15 C20 C21 -0.9(3)
C16 C15 C20 C21 178.11(19)
C14 C15 C20 C19 178.9(2)
C16 C15 C20 C19 -2.1(3)
C19 C20 C21 C22 179.55(19)
C15 C20 C21 C22 -0.7(3)
C19 C20 C21 C23 -2.2(3)
C15 C20 C21 C23 177.56(19)
C20 C21 C22 C9 -179.98(17)
C23 C21 C22 C9 1.4(2)
C20 C21 C22 C13 1.1(3)
C23 C21 C22 C13 -177.56(18)
C10 C9 C22 C21 177.67(19)
C8 C9 C22 C21 -2.8(2)
C10 C9 C22 C13 -3.3(3)
C8 C9 C22 C13 176.13(18)
C14 C13 C22 C21 0.2(3)
C12 C13 C22 C21 -179.2(2)
C14 C13 C22 C9 -178.7(2)
C12 C13 C22 C9 1.9(3)
C22 C21 C23 O6 -179.3(2)
C20 C21 C23 O6 2.3(4)
C22 C21 C23 C8 0.6(2)
C20 C21 C23 C8 -177.83(19)
N1 C8 C23 O6 56.7(2)
C9 C8 C23 O6 177.80(18)
C7 C8 C23 O6 -57.3(2)
N1 C8 C23 C21 -123.19(16)
C9 C8 C23 C21 -2.08(18)
C7 C8 C23 C21 122.81(16)
C6 C7 C S1 160.44(12)
C8 C7 C S1 -79.73(18)
O2 S1 C C7 63.61(15)
O1 S1 C C7 -167.08(13)
C25 S1 C C7 -52.46(15)
O2 S1 C25 C30 179.66(14)
O1 S1 C25 C30 49.93(17)
C S1 C25 C30 -63.10(17)
O2 S1 C25 C26 -1.93(18)
O1 S1 C25 C26 -131.66(16)
C S1 C25 C26 115.31(16)
C30 C25 C26 C27 -1.0(3)
S1 C25 C26 C27 -179.36(16)
C25 C26 C27 C28 1.0(3)
C26 C27 C28 C29 0.0(3)
C26 C27 C28 C31 179.8(2)
C27 C28 C29 C30 -1.0(3)
C31 C28 C29 C30 179.2(2)
C26 C25 C30 C29 0.0(3)
S1 C25 C30 C29 178.37(15)
C28 C29 C30 C25 1.0(3)
O4 S2 C32 C37 27.55(18)
O3 S2 C32 C37 157.76(15)
C6 S2 C32 C37 -88.70(17)
O4 S2 C32 C33 -153.74(15)
O3 S2 C32 C33 -23.53(18)
C6 S2 C32 C33 90.02(16)
C37 C32 C33 C34 0.0(3)
S2 C32 C33 C34 -178.66(14)
C32 C33 C34 C35 -0.9(3)
C33 C34 C35 C36 0.8(3)
C33 C34 C35 C38 -178.18(19)
C34 C35 C36 C37 0.0(3)
C38 C35 C36 C37 179.0(2)
C35 C36 C37 C32 -0.8(3)
C33 C32 C37 C36 0.8(3)
S2 C32 C37 C36 179.48(16)
C5 C4 C39 C40 111.6(2)
C3 C4 C39 C40 -64.7(2)
C5 C4 C39 C54 -130.68(19)
C3 C4 C39 C54 53.0(2)
C4 C39 C40 C41 -50.7(3)
C54 C39 C40 C41 -176.0(2)
C4 C39 C40 C53 130.79(17)
C54 C39 C40 C53 5.5(2)
C53 C40 C41 C42 0.0(3)
C39 C40 C41 C42 -178.37(19)
C40 C41 C42 C43 0.1(3)
C41 C42 C43 C44 0.3(3)
C42 C43 C44 C45 178.4(2)
C42 C43 C44 C53 -0.6(3)
C43 C44 C45 C46 -177.6(2)
C53 C44 C45 C46 1.5(3)
C44 C45 C46 C47 177.2(2)
C44 C45 C46 C51 -3.2(3)
C45 C46 C47 C48 -179.2(2)
C51 C46 C47 C48 1.1(3)
C46 C47 C48 C49 -2.2(4)
C47 C48 C49 C50 1.2(4)
C48 C49 C50 C51 0.8(4)
C49 C50 C51 C52 177.8(2)
C49 C50 C51 C46 -1.8(3)
C45 C46 C51 C52 1.6(3)
C47 C46 C51 C52 -178.75(18)
C45 C46 C51 C50 -178.89(19)
C47 C46 C51 C50 0.8(3)
C50 C51 C52 C53 -178.00(19)
C46 C51 C52 C53 1.5(3)
C50 C51 C52 C54 1.9(3)
C46 C51 C52 C54 -178.53(19)
C51 C52 C53 C40 176.87(17)
C54 C52 C53 C40 -3.1(2)
C51 C52 C53 C44 -3.2(3)
C54 C52 C53 C44 176.82(17)
C41 C40 C53 C52 179.49(18)
C39 C40 C53 C52 -1.8(2)
C41 C40 C53 C44 -0.4(3)
C39 C40 C53 C44 178.32(17)
C45 C44 C53 C52 1.7(3)
C43 C44 C53 C52 -179.16(18)
C45 C44 C53 C40 -178.45(18)
C43 C44 C53 C40 0.7(3)
C53 C52 C54 O5 -172.6(2)
C51 C52 C54 O5 7.4(4)
C53 C52 C54 C39 6.5(2)
C51 C52 C54 C39 -173.41(19)
C4 C39 C54 O5 48.8(3)
C40 C39 C54 O5 171.95(19)
C4 C39 C54 C52 -130.42(17)
C40 C39 C54 C52 -7.24(19)
